data_4071851
loop_
_publ_author_name
'Kertsnus-Banchik, Evgenia'
'Kalikhman, Inna'
'Gostevskii, Boris'
'Deutsch, Zvicka'
'Botoshansky, Mark'
'Kost, Daniel'

_publ_section_title
;
 Hydride Migration from Silicon to an Adjacent Unsaturated Imino Carbon:
 Intramolecular Hydrosilylation
;
_journal_issue 20
_journal_name_full Organometallics
_journal_page_first 5285
_journal_paper_doi 10.1021/om800427x
_journal_volume 27
_journal_year 2008
_chemical_formula_sum 'C25 H28 N4 O2 Si'
_chemical_formula_weight 444.60
_chemical_name_common 12a
_chemical_name_systematic
; 
 ? 
;
_space_group_IT_number 14
_symmetry_cell_setting monoclinic
_symmetry_space_group_name_Hall '-P 2yn'
_symmetry_space_group_name_H-M 'P 1 21/n 1'
_atom_sites_solution_hydrogens geom
_atom_sites_solution_primary direct
_atom_sites_solution_secondary difmap
_audit_creation_method SHELXL-97
_cell_angle_alpha 90.00
_cell_angle_beta 103.255(3)
_cell_angle_gamma 90.00
_cell_formula_units_Z 4
_cell_length_a 9.0893(18)
_cell_length_b 20.272(4)
_cell_length_c 12.872(3)
_cell_measurement_reflns_used 3087
_cell_measurement_temperature 273(2)
_cell_measurement_theta_max 26.56
_cell_measurement_theta_min 2.50
_cell_volume 2308.6(8)
_computing_cell_refinement 'Bruker SMART'
_computing_data_collection 'Bruker SMART'
_computing_data_reduction 'Bruker SAINT'
_computing_molecular_graphics 'Bruker SHELXTL'
_computing_publication_material 'Bruker SHELXTL'
_computing_structure_refinement 'SHELXL-97 (Sheldrick, 1997)'
_computing_structure_solution 'SHELXS-97 (Sheldrick, 1990)'
_diffrn_ambient_temperature 273(2)
_diffrn_measured_fraction_theta_full 0.933
_diffrn_measured_fraction_theta_max 0.933
_diffrn_measurement_device_type 'CCD area detector'
_diffrn_measurement_method 'phi and omega scans'
_diffrn_radiation_monochromator graphite
_diffrn_radiation_source 'fine-focus sealed tube'
_diffrn_radiation_type MoK\a
_diffrn_radiation_wavelength 0.71073
_diffrn_reflns_av_R_equivalents 0.0385
_diffrn_reflns_av_sigmaI/netI 0.0515
_diffrn_reflns_limit_h_max 11
_diffrn_reflns_limit_h_min -11
_diffrn_reflns_limit_k_max 18
_diffrn_reflns_limit_k_min -26
_diffrn_reflns_limit_l_max 17
_diffrn_reflns_limit_l_min -13
_diffrn_reflns_number 14805
_diffrn_reflns_theta_full 28.39
_diffrn_reflns_theta_max 28.39
_diffrn_reflns_theta_min 1.91
_exptl_absorpt_coefficient_mu 0.131
_exptl_absorpt_correction_type none
_exptl_crystal_colour orange
_exptl_crystal_density_diffrn 1.279
_exptl_crystal_density_meas 0
_exptl_crystal_density_method 'not measured'
_exptl_crystal_F_000 944
_refine_diff_density_max 0.284
_refine_diff_density_min -0.248
_refine_diff_density_rms 0.051
_refine_ls_extinction_method none
_refine_ls_goodness_of_fit_ref 1.043
_refine_ls_hydrogen_treatment mixed
_refine_ls_matrix_type full
_refine_ls_number_parameters 401
_refine_ls_number_reflns 5404
_refine_ls_number_restraints 0
_refine_ls_restrained_S_all 1.043
_refine_ls_R_factor_all 0.0830
_refine_ls_R_factor_gt 0.0479
_refine_ls_shift/su_max 0.047
_refine_ls_shift/su_mean 0.003
_refine_ls_structure_factor_coef Fsqd
_refine_ls_weighting_details 'calc w=1/[\s^2^(Fo^2^)+(0.0701P)^2^+0.0549P] where P=(Fo^2^+2Fc^2^)/3'
_refine_ls_weighting_scheme calc
_refine_ls_wR_factor_gt 0.1163
_refine_ls_wR_factor_ref 0.1317
_reflns_number_gt 3624
_reflns_number_total 5404
_reflns_threshold_expression >2sigma(I)
_cod_data_source_file om800427x_si_001.cif
_cod_data_source_block 12a
_cod_depositor_comments
;
The following automatic conversions were performed:

'_symmetry_cell_setting' value 'Monoclinic' changed to 'monoclinic'
according to /home/saulius/struct/CIF-dictionaries/cif_core.dic
dictionary named 'cif_core.dic' version 2.4.1 from 2010-06-29.

Automatic conversion script
Id: cif_fix_values 1715 2011-07-08 13:25:40Z adriana 
;
_cod_original_sg_symbol_H-M P2(1)/n
_cod_database_code 4071851

loop_
_symmetry_equiv_pos_as_xyz
'x, y, z'
'-x+1/2, y+1/2, -z+1/2'
'-x, -y, -z'
'x-1/2, -y-1/2, z-1/2'

loop_
_atom_site_label
_atom_site_type_symbol
_atom_site_fract_x
_atom_site_fract_y
_atom_site_fract_z
_atom_site_U_iso_or_equiv
_atom_site_adp_type
_atom_site_occupancy
_atom_site_symmetry_multiplicity
_atom_site_calc_flag
C1 C 1.0149(2) 0.31767(11) 0.55626(16) 0.0385(5) Uani 1 1 d
C2 C 1.1287(3) 0.36353(12) 0.55895(18) 0.0490(6) Uani 1 1 d
C3 C 1.1119(3) 0.41197(13) 0.4821(2) 0.0617(7) Uani 1 1 d
C4 C 0.9793(3) 0.41532(15) 0.4037(2) 0.0731(9) Uani 1 1 d
C5 C 0.8642(3) 0.37064(13) 0.40135(18) 0.0533(6) Uani 1 1 d
C6 C 0.8821(2) 0.32076(9) 0.47738(14) 0.0318(4) Uani 1 1 d
C7 C 0.7608(2) 0.27186(9) 0.47279(13) 0.0300(4) Uani 1 1 d
C8 C 0.7713(2) 0.02784(9) 0.73749(14) 0.0317(4) Uani 1 1 d
C9 C 0.9274(2) 0.03143(12) 0.77479(17) 0.0441(5) Uani 1 1 d
C10 C 1.0031(3) -0.01196(14) 0.85210(19) 0.0594(7) Uani 1 1 d
C11 C 0.9235(3) -0.05900(13) 0.8939(2) 0.0611(7) Uani 1 1 d
C12 C 0.7676(3) -0.06222(12) 0.85812(17) 0.0519(6) Uani 1 1 d
C13 C 0.6917(3) -0.01967(10) 0.78034(16) 0.0393(5) Uani 1 1 d
C14 C 0.69248(19) 0.07161(9) 0.65209(14) 0.0298(4) Uani 1 1 d
C15 C 0.3996(2) 0.22386(10) 0.38067(14) 0.0351(4) Uani 1 1 d
C16 C 0.3077(2) 0.27650(13) 0.3147(2) 0.0488(6) Uani 1 1 d
C17 C 0.1611(3) 0.24005(15) 0.2634(2) 0.0584(7) Uani 1 1 d
C18 C 0.1441(2) 0.18828(14) 0.34665(19) 0.0501(6) Uani 1 1 d
C19 C 0.3079(2) 0.16429(11) 0.39255(15) 0.0354(5) Uani 1 1 d
C20 C 0.34365(19) 0.13314(10) 0.50504(14) 0.0315(4) Uani 1 1 d
C21 C 0.2903(2) 0.17567(11) 0.58921(15) 0.0339(4) Uani 1 1 d
C22 C 0.1449(2) 0.14337(11) 0.60608(17) 0.0383(5) Uani 1 1 d
C23 C 0.1774(2) 0.07030(11) 0.59603(17) 0.0403(5) Uani 1 1 d
C24 C 0.2532(2) 0.06751(11) 0.50200(16) 0.0372(5) Uani 1 1 d
C25 C 0.7150(3) 0.11739(14) 0.37560(18) 0.0420(5) Uani 1 1 d
H1 H 0.979(3) -0.0866(13) 0.946(2) 0.072(8) Uiso 1 1 d
H2 H 0.585(3) -0.0218(11) 0.7549(18) 0.052(6) Uiso 1 1 d
H3 H 0.984(2) 0.0635(12) 0.7521(18) 0.052(7) Uiso 1 1 d
H5 H 1.028(2) 0.2825(10) 0.6078(16) 0.040(6) Uiso 1 1 d
H6 H 1.217(3) 0.3614(12) 0.614(2) 0.058(7) Uiso 1 1 d
H7 H 0.778(3) 0.3713(11) 0.3465(18) 0.049(6) Uiso 1 1 d
H8 H 0.283(3) 0.3118(13) 0.364(2) 0.066(8) Uiso 1 1 d
H9 H 0.355(3) 0.2985(12) 0.264(2) 0.064(7) Uiso 1 1 d
H10 H 0.282(2) 0.2247(11) 0.5732(16) 0.040(6) Uiso 1 1 d
H11 H 0.366(2) 0.1729(9) 0.6559(15) 0.026(4) Uiso 1 1 d
H12 H 0.124(2) 0.1554(9) 0.6748(16) 0.037(5) Uiso 1 1 d
H13 H 0.055(2) 0.1563(9) 0.5502(16) 0.041(5) Uiso 1 1 d
H14 H 0.086(2) 0.0408(10) 0.5824(17) 0.047(6) Uiso 1 1 d
H15 H 0.249(2) 0.0536(10) 0.6600(17) 0.043(6) Uiso 1 1 d
H16 H 0.320(2) 0.0286(11) 0.5016(16) 0.051(6) Uiso 1 1 d
H17 H 0.172(2) 0.0670(10) 0.4368(16) 0.035(5) Uiso 1 1 d
H18 H 0.709(3) -0.0950(15) 0.888(2) 0.091(10) Uiso 1 1 d
H19 H 1.115(3) -0.0083(12) 0.876(2) 0.068(7) Uiso 1 1 d
H20 H 1.195(3) 0.4412(13) 0.482(2) 0.069(8) Uiso 1 1 d
H21 H 0.968(3) 0.4516(14) 0.357(2) 0.086(9) Uiso 1 1 d
H22 H 0.102(3) 0.2107(12) 0.403(2) 0.065(7) Uiso 1 1 d
H23 H 0.073(3) 0.1516(11) 0.3152(19) 0.053(6) Uiso 1 1 d
H24 H 0.178(3) 0.2157(12) 0.199(2) 0.068(8) Uiso 1 1 d
H25 H 0.071(3) 0.2702(13) 0.248(2) 0.077(8) Uiso 1 1 d
H26 H 0.803(4) 0.0916(16) 0.391(2) 0.098(11) Uiso 1 1 d
H27 H 0.731(4) 0.1487(18) 0.326(3) 0.115(12) Uiso 1 1 d
H28 H 0.655(4) 0.0864(19) 0.339(3) 0.123(14) Uiso 1 1 d
N1 N 0.54733(16) 0.07736(8) 0.62459(11) 0.0325(4) Uani 1 1 d
N2 N 0.50950(15) 0.12104(8) 0.53720(12) 0.0316(4) Uani 1 1 d
N3 N 0.54234(16) 0.22434(8) 0.42276(12) 0.0326(4) Uani 1 1 d
N4 N 0.62799(17) 0.28070(8) 0.41008(12) 0.0362(4) Uani 1 1 d
O1 O 0.79199(13) 0.21886(6) 0.53397(10) 0.0318(3) Uani 1 1 d
O2 O 0.77718(13) 0.10696(6) 0.59887(10) 0.0327(3) Uani 1 1 d
Si1 Si 0.66690(5) 0.15282(3) 0.49676(4) 0.02788(15) Uani 1 1 d
H50 H 0.328(2) 0.1295(10) 0.3427(17) 0.041(6) Uiso 1 1 d

loop_
_atom_site_aniso_label
_atom_site_aniso_U_11
_atom_site_aniso_U_22
_atom_site_aniso_U_33
_atom_site_aniso_U_23
_atom_site_aniso_U_13
_atom_site_aniso_U_12
C1 0.0410(11) 0.0348(12) 0.0399(11) 0.0019(10) 0.0099(9) -0.0016(9)
C2 0.0471(12) 0.0520(15) 0.0436(12) 0.0008(11) 0.0013(10) -0.0132(11)
C3 0.0680(16) 0.0591(17) 0.0537(14) 0.0065(12) 0.0048(12) -0.0343(14)
C4 0.0810(19) 0.0682(19) 0.0586(15) 0.0295(15) -0.0080(14) -0.0377(15)
C5 0.0591(14) 0.0554(16) 0.0394(12) 0.0125(11) -0.0009(11) -0.0206(12)
C6 0.0384(10) 0.0290(11) 0.0307(9) -0.0032(8) 0.0134(8) -0.0032(8)
C7 0.0347(9) 0.0283(11) 0.0290(9) 0.0008(8) 0.0116(7) 0.0018(8)
C8 0.0384(10) 0.0304(11) 0.0280(9) -0.0012(8) 0.0116(8) 0.0030(8)
C9 0.0399(11) 0.0499(15) 0.0406(11) 0.0105(10) 0.0056(9) 0.0006(10)
C10 0.0508(14) 0.0673(18) 0.0537(14) 0.0210(13) -0.0013(11) 0.0082(12)
C11 0.0846(19) 0.0523(17) 0.0411(12) 0.0174(12) 0.0033(12) 0.0105(14)
C12 0.0787(17) 0.0397(14) 0.0410(12) 0.0067(10) 0.0213(12) -0.0035(12)
C13 0.0491(12) 0.0321(12) 0.0400(11) -0.0012(9) 0.0167(9) -0.0011(9)
C14 0.0321(9) 0.0284(11) 0.0315(9) -0.0011(8) 0.0126(7) -0.0010(8)
C15 0.0331(9) 0.0401(12) 0.0326(9) 0.0037(9) 0.0087(8) 0.0046(8)
C16 0.0399(11) 0.0561(17) 0.0471(12) 0.0168(12) 0.0033(10) 0.0084(11)
C17 0.0386(12) 0.081(2) 0.0507(14) 0.0190(14) -0.0007(10) 0.0073(12)
C18 0.0287(10) 0.0748(19) 0.0428(12) 0.0095(12) -0.0002(9) 0.0023(11)
C19 0.0269(9) 0.0480(13) 0.0314(9) -0.0005(9) 0.0069(7) 0.0014(8)
C20 0.0250(8) 0.0369(11) 0.0335(9) -0.0008(8) 0.0083(7) 0.0003(8)
C21 0.0293(9) 0.0370(13) 0.0356(10) -0.0035(9) 0.0076(8) 0.0001(8)
C22 0.0290(9) 0.0488(14) 0.0399(11) -0.0023(10) 0.0136(8) -0.0004(9)
C23 0.0351(10) 0.0420(13) 0.0459(12) -0.0019(10) 0.0135(9) -0.0066(9)
C24 0.0314(10) 0.0395(13) 0.0405(11) -0.0056(9) 0.0074(8) -0.0060(9)
C25 0.0444(12) 0.0471(15) 0.0379(11) -0.0012(11) 0.0162(9) 0.0039(11)
N1 0.0322(8) 0.0338(9) 0.0334(8) 0.0029(7) 0.0113(6) 0.0011(7)
N2 0.0251(7) 0.0360(10) 0.0342(8) 0.0053(7) 0.0079(6) 0.0022(6)
N3 0.0295(8) 0.0338(10) 0.0350(8) 0.0039(7) 0.0081(6) 0.0005(7)
N4 0.0352(8) 0.0343(10) 0.0399(9) 0.0060(7) 0.0103(7) -0.0002(7)
O1 0.0307(6) 0.0290(8) 0.0352(7) 0.0047(6) 0.0067(5) -0.0009(5)
O2 0.0272(6) 0.0352(8) 0.0368(7) 0.0084(6) 0.0096(5) 0.0017(5)
Si1 0.0247(2) 0.0307(3) 0.0293(3) 0.0017(2) 0.00852(19) 0.0010(2)

loop_
_atom_type_symbol
_atom_type_description
_atom_type_scat_dispersion_real
_atom_type_scat_dispersion_imag
_atom_type_scat_source
C C 0.0033 0.0016 'International Tables Vol C Tables 4.2.6.8 and 6.1.1.4'
H H 0.0000 0.0000 'International Tables Vol C Tables 4.2.6.8 and 6.1.1.4'
N N 0.0061 0.0033 'International Tables Vol C Tables 4.2.6.8 and 6.1.1.4'
O O 0.0106 0.0060 'International Tables Vol C Tables 4.2.6.8 and 6.1.1.4'
Si Si 0.0817 0.0704 'International Tables Vol C Tables 4.2.6.8 and 6.1.1.4'

loop_
_geom_angle_atom_site_label_1
_geom_angle_atom_site_label_2
_geom_angle_atom_site_label_3
_geom_angle
C2 C1 C6 120.5(2)
C3 C2 C1 120.1(2)
C2 C3 C4 119.5(2)
C5 C4 C3 120.9(2)
C4 C5 C6 119.8(2)
C1 C6 C5 119.25(19)
C1 C6 C7 121.04(17)
C5 C6 C7 119.70(17)
N4 C7 O1 121.50(16)
N4 C7 C6 120.74(17)
O1 C7 C6 117.76(15)
C9 C8 C13 118.75(19)
C9 C8 C14 120.75(17)
C13 C8 C14 120.46(18)
C10 C9 C8 120.9(2)
C11 C10 C9 120.0(2)
C10 C11 C12 119.4(2)
C13 C12 C11 121.0(2)
C12 C13 C8 120.0(2)
N1 C14 O2 118.66(16)
N1 C14 C8 123.61(16)
O2 C14 C8 117.72(15)
N3 C15 C16 127.78(19)
N3 C15 C19 119.68(17)
C16 C15 C19 112.51(17)
C15 C16 C17 102.6(2)
C18 C17 C16 104.19(18)
C17 C18 C19 103.86(18)
C15 C19 C20 115.09(15)
C15 C19 C18 102.54(17)
C20 C19 C18 117.57(16)
N2 C20 C19 108.04(14)
N2 C20 C21 110.92(14)
C19 C20 C21 113.36(16)
N2 C20 C24 111.12(16)
C19 C20 C24 109.22(15)
C21 C20 C24 104.18(15)
C22 C21 C20 106.24(16)
C23 C22 C21 102.33(16)
C22 C23 C24 103.61(18)
C23 C24 C20 106.26(17)
C14 N1 N2 108.80(14)
N1 N2 C20 111.78(13)
N1 N2 Si1 113.65(10)
C20 N2 Si1 134.41(12)
C15 N3 N4 119.12(16)
C15 N3 Si1 128.11(14)
N4 N3 Si1 112.60(11)
C7 N4 N3 105.91(15)
C7 O1 Si1 114.88(11)
C14 O2 Si1 111.89(11)
O2 Si1 O1 88.64(6)
O2 Si1 N2 86.96(7)
O1 Si1 N2 136.28(7)
O2 Si1 C25 102.89(9)
O1 Si1 C25 105.21(9)
N2 Si1 C25 118.17(10)
O2 Si1 N3 160.36(7)
O1 Si1 N3 80.38(6)
N2 Si1 N3 89.79(7)
C25 Si1 N3 95.71(10)

loop_
_geom_bond_atom_site_label_1
_geom_bond_atom_site_label_2
_geom_bond_distance
C1 C2 1.385(3)
C1 C6 1.389(3)
C2 C3 1.378(3)
C3 C4 1.384(4)
C4 C5 1.378(3)
C5 C6 1.391(3)
C6 C7 1.474(3)
C7 N4 1.301(2)
C7 O1 1.324(2)
C8 C9 1.392(3)
C8 C13 1.392(3)
C8 C14 1.466(3)
C9 C10 1.387(3)
C10 C11 1.379(4)
C11 C12 1.387(4)
C12 C13 1.381(3)
C14 N1 1.290(2)
C14 O2 1.348(2)
C15 N3 1.286(2)
C15 C16 1.494(3)
C15 C19 1.495(3)
C16 C17 1.535(3)
C17 C18 1.533(3)
C18 C19 1.549(3)
C19 C20 1.544(3)
C20 N2 1.489(2)
C20 C21 1.547(3)
C20 C24 1.560(3)
C21 C22 1.534(3)
C22 C23 1.522(3)
C23 C24 1.525(3)
C25 Si1 1.858(2)
N1 N2 1.411(2)
N2 Si1 1.7533(15)
N3 N4 1.413(2)
N3 Si1 1.9485(16)
O1 Si1 1.7506(13)
O2 Si1 1.7299(13)

loop_
_geom_torsion_atom_site_label_1
_geom_torsion_atom_site_label_2
_geom_torsion_atom_site_label_3
_geom_torsion_atom_site_label_4
_geom_torsion
C6 C1 C2 C3 -1.1(3)
C1 C2 C3 C4 1.4(4)
C2 C3 C4 C5 -0.3(5)
C3 C4 C5 C6 -1.1(5)
C2 C1 C6 C5 -0.3(3)
C2 C1 C6 C7 179.29(19)
C4 C5 C6 C1 1.4(4)
C4 C5 C6 C7 -178.2(2)
C1 C6 C7 N4 168.97(18)
C5 C6 C7 N4 -11.4(3)
C1 C6 C7 O1 -11.4(3)
C5 C6 C7 O1 168.24(19)
C13 C8 C9 C10 0.9(3)
C14 C8 C9 C10 -177.0(2)
C8 C9 C10 C11 -0.7(4)
C9 C10 C11 C12 -0.2(4)
C10 C11 C12 C13 0.9(4)
C11 C12 C13 C8 -0.8(3)
C9 C8 C13 C12 -0.2(3)
C14 C8 C13 C12 177.71(18)
C9 C8 C14 N1 -169.73(19)
C13 C8 C14 N1 12.4(3)
C9 C8 C14 O2 11.2(3)
C13 C8 C14 O2 -166.65(17)
N3 C15 C16 C17 164.7(2)
C19 C15 C16 C17 -13.2(3)
C15 C16 C17 C18 31.5(3)
C16 C17 C18 C19 -38.6(3)
N3 C15 C19 C20 42.9(3)
C16 C15 C19 C20 -139.10(19)
N3 C15 C19 C18 171.75(18)
C16 C15 C19 C18 -10.2(2)
C17 C18 C19 C15 29.6(2)
C17 C18 C19 C20 156.9(2)
C15 C19 C20 N2 -52.7(2)
C18 C19 C20 N2 -173.65(19)
C15 C19 C20 C21 70.7(2)
C18 C19 C20 C21 -50.3(2)
C15 C19 C20 C24 -173.64(16)
C18 C19 C20 C24 65.4(2)
N2 C20 C21 C22 -135.55(16)
C19 C20 C21 C22 102.70(18)
C24 C20 C21 C22 -15.9(2)
C20 C21 C22 C23 35.9(2)
C21 C22 C23 C24 -41.8(2)
C22 C23 C24 C20 32.5(2)
N2 C20 C24 C23 109.41(18)
C19 C20 C24 C23 -131.50(17)
C21 C20 C24 C23 -10.1(2)
O2 C14 N1 N2 1.7(2)
C8 C14 N1 N2 -177.37(16)
C14 N1 N2 C20 -176.67(15)
C14 N1 N2 Si1 -0.59(19)
C19 C20 N2 N1 -164.22(15)
C21 C20 N2 N1 71.0(2)
C24 C20 N2 N1 -44.42(19)
C19 C20 N2 Si1 20.8(2)
C21 C20 N2 Si1 -104.00(19)
C24 C20 N2 Si1 140.61(16)
C16 C15 N3 N4 1.7(3)
C19 C15 N3 N4 179.40(16)
C16 C15 N3 Si1 -173.32(17)
C19 C15 N3 Si1 4.4(3)
O1 C7 N4 N3 -1.5(2)
C6 C7 N4 N3 178.09(15)
C15 N3 N4 C7 170.77(17)
Si1 N3 N4 C7 -13.48(17)
N4 C7 O1 Si1 17.9(2)
C6 C7 O1 Si1 -161.74(12)
N1 C14 O2 Si1 -2.1(2)
C8 C14 O2 Si1 177.03(13)
C14 O2 Si1 O1 137.79(12)
C14 O2 Si1 N2 1.30(12)
C14 O2 Si1 C25 -116.91(14)
C14 O2 Si1 N3 82.1(2)
C7 O1 Si1 O2 177.34(12)
C7 O1 Si1 N2 -98.49(14)
C7 O1 Si1 C25 74.34(14)
C7 O1 Si1 N3 -19.01(12)
N1 N2 Si1 O2 -0.42(12)
C20 N2 Si1 O2 174.48(18)
N1 N2 Si1 O1 -85.26(15)
C20 N2 Si1 O1 89.64(19)
N1 N2 Si1 C25 102.59(15)
C20 N2 Si1 C25 -82.5(2)
N1 N2 Si1 N3 -161.04(12)
C20 N2 Si1 N3 13.86(18)
C15 N3 Si1 O2 -109.3(2)
N4 N3 Si1 O2 75.4(2)
C15 N3 Si1 O1 -166.19(17)
N4 N3 Si1 O1 18.53(12)
C15 N3 Si1 N2 -28.99(17)
N4 N3 Si1 N2 155.72(12)
C15 N3 Si1 C25 89.31(18)
N4 N3 Si1 C25 -85.98(14)
